data_7117360
loop_
_publ_author_name
'YoungKu Kang'
'Matthew T. Richers'
'Conrad H. Sawicki'
'Daniel Seidel'

_publ_section_title
;
 C-H functionalization of cyclic amines: redox-annulations with
 alpha,beta-unsaturated carbonyl compounds
;
_journal_name_full Chem.Commun.
_journal_page_first 10648
_journal_paper_doi 10.1039/C5cc03390J
_journal_volume 51
_journal_year 2015
_chemical_formula_sum 'C20 H23 Br N'
_chemical_formula_weight 357.30
_chemical_name_systematic Rac-1-(4-bromophenyl)-3-phenyloctahydropyrrolizin-4-ium-4-yl)trihydroborate
_space_group_crystal_system monoclinic
_space_group_IT_number 14
_space_group_name_Hall '-P 2ybc'
_space_group_name_H-M_alt 'P 1 21/c 1'
_symmetry_space_group_name_Hall '-P 2ybc'
_symmetry_space_group_name_H-M 'P 1 21/c 1'
_atom_sites_solution_hydrogens difmap
_audit_creation_method SHELXL-2013
_audit_update_record
;
2015-04-21 deposited with the CCDC.
2015-05-20 downloaded from the CCDC.
;
_cell_angle_alpha 90
_cell_angle_beta 103.3551(8)
_cell_angle_gamma 90
_cell_formula_units_Z 4
_cell_length_a 13.9903(5)
_cell_length_b 6.5457(3)
_cell_length_c 19.1580(7)
_cell_measurement_reflns_used 9824
_cell_measurement_temperature 100(2)
_cell_measurement_theta_max 32.60
_cell_measurement_theta_min 2.35
_cell_volume 1706.97(12)
_computing_cell_refinement 'Bruker SAINT'
_computing_data_collection 'Bruker SMART'
_computing_data_reduction 'Bruker SAINT'
_computing_molecular_graphics 'Bruker SHELXTL'
_computing_publication_material 'Bruker SHELXTL'
_computing_structure_refinement 'SHELXL-2013 (Sheldrick, 2013)'
_computing_structure_solution 'SHELXS-97 (Sheldrick 2008)'
_diffrn_ambient_temperature 100(2)
_diffrn_measured_fraction_theta_full 1.000
_diffrn_measured_fraction_theta_max 0.998
_diffrn_measurement_device_type 'Bruker SMART APEX CCD'
_diffrn_measurement_method '\f and \w scans'
_diffrn_radiation_type MoK\a
_diffrn_radiation_wavelength 0.71073
_diffrn_reflns_av_R_equivalents 0.0292
_diffrn_reflns_av_unetI/netI 0.0292
_diffrn_reflns_laue_measured_fraction_full 1.000
_diffrn_reflns_laue_measured_fraction_max 0.998
_diffrn_reflns_limit_h_max 20
_diffrn_reflns_limit_h_min -21
_diffrn_reflns_limit_k_max 9
_diffrn_reflns_limit_k_min -9
_diffrn_reflns_limit_l_max 28
_diffrn_reflns_limit_l_min -28
_diffrn_reflns_number 23857
_diffrn_reflns_point_group_measured_fraction_full 1.000
_diffrn_reflns_point_group_measured_fraction_max 0.998
_diffrn_reflns_theta_full 25.242
_diffrn_reflns_theta_max 32.679
_diffrn_reflns_theta_min 1.496
_exptl_absorpt_coefficient_mu 2.405
_exptl_absorpt_correction_T_max 0.7464
_exptl_absorpt_correction_T_min 0.5868
_exptl_absorpt_correction_type multi-scan
_exptl_absorpt_process_details 'Bruker SAINT (SADABS)'
_exptl_crystal_colour colourless
_exptl_crystal_density_diffrn 1.390
_exptl_crystal_description plate
_exptl_crystal_F_000 740
_exptl_crystal_size_max 0.310
_exptl_crystal_size_mid 0.300
_exptl_crystal_size_min 0.110
_refine_diff_density_max 0.702
_refine_diff_density_min -0.599
_refine_diff_density_rms 0.083
_refine_ls_extinction_coef .
_refine_ls_extinction_method none
_refine_ls_goodness_of_fit_ref 1.006
_refine_ls_hydrogen_treatment refxyz
_refine_ls_matrix_type full
_refine_ls_number_parameters 268
_refine_ls_number_reflns 6256
_refine_ls_number_restraints 0
_refine_ls_restrained_S_all 1.006
_refine_ls_R_factor_all 0.0482
_refine_ls_R_factor_gt 0.0364
_refine_ls_shift/su_max 0.007
_refine_ls_shift/su_mean 0.000
_refine_ls_structure_factor_coef Fsqd
_refine_ls_weighting_details 'w=1/[\s^2^(Fo^2^)+(0.0400P)^2^+1.0000P] where P=(Fo^2^+2Fc^2^)/3'
_refine_ls_weighting_scheme calc
_refine_ls_wR_factor_gt 0.0829
_refine_ls_wR_factor_ref 0.0874
_reflns_Friedel_coverage 0.000
_reflns_friedel_fraction_full .
_reflns_friedel_fraction_max .
_reflns_number_gt 5107
_reflns_number_total 6256
_reflns_threshold_expression 'I > 2\s(I)'
_cod_data_source_file c5cc03390j2.cif
_cod_data_source_block yk944_P21c
_cod_database_code 7117360
_shelx_space_group_comment
; 
The symmetry employed for this shelxl refinement is uniquely defined 
by the following loop, which should always be used as a source of 
symmetry information in preference to the above space-group names. 
They are only intended as comments. 
;
_shelx_estimated_absorpt_t_min 0.523
_shelx_estimated_absorpt_t_max 0.778
_shelxl_version_number 2013-4

loop_
_space_group_symop_operation_xyz
'x, y, z'
'-x, y+1/2, -z+1/2'
'-x, -y, -z'
'x, -y-1/2, z-1/2'

loop_
_atom_site_label
_atom_site_type_symbol
_atom_site_fract_x
_atom_site_fract_y
_atom_site_fract_z
_atom_site_U_iso_or_equiv
_atom_site_adp_type
_atom_site_occupancy
_atom_site_site_symmetry_order
_atom_site_calc_flag
_atom_site_refinement_flags_posn
_atom_site_refinement_flags_adp
_atom_site_refinement_flags_occupancy
_atom_site_disorder_assembly
_atom_site_disorder_group
Br1 Br 0.48304(2) 0.47029(3) 1.18821(2) 0.03121(6) Uani 1 1 d . . . . .
N1 N 0.17698(8) -0.17888(18) 0.83090(6) 0.0164(2) Uani 1 1 d . . . . .
C1 C 0.21498(10) -0.1192(2) 0.91003(7) 0.0171(2) Uani 1 1 d . . . . .
H1 H 0.2086(13) -0.234(3) 0.9356(10) 0.021 Uiso 1 1 d . U . . .
C2 C 0.32282(10) -0.0556(2) 0.91731(7) 0.0181(2) Uani 1 1 d . . . . .
H2 H 0.3626(13) -0.180(3) 0.9227(10) 0.022 Uiso 1 1 d . U . . .
C3 C 0.32049(10) 0.0355(2) 0.84340(7) 0.0190(2) Uani 1 1 d . . . . .
H3A H 0.2876(14) 0.165(3) 0.8392(10) 0.023 Uiso 1 1 d . U . . .
H3B H 0.3841(15) 0.056(3) 0.8334(11) 0.023 Uiso 1 1 d . U . . .
C4 C 0.26015(10) -0.1225(2) 0.79364(7) 0.0176(2) Uani 1 1 d . . . . .
H4 H 0.3007(13) -0.241(3) 0.7985(10) 0.021 Uiso 1 1 d . U . . .
C5 C 0.14560(11) 0.0483(2) 0.92394(8) 0.0195(3) Uani 1 1 d . . . . .
H5A H 0.1697(14) 0.178(3) 0.9138(10) 0.023 Uiso 1 1 d . U . . .
H5B H 0.1474(15) 0.053(3) 0.9733(11) 0.023 Uiso 1 1 d . U . . .
C6 C 0.04898(12) -0.0040(2) 0.87136(8) 0.0231(3) Uani 1 1 d . . . . .
H6A H 0.0179(14) -0.127(3) 0.8878(11) 0.028 Uiso 1 1 d . U . . .
H6B H 0.0032(15) 0.101(3) 0.8636(11) 0.028 Uiso 1 1 d . U . . .
C7 C 0.08420(11) -0.0556(2) 0.80423(8) 0.0215(3) Uani 1 1 d . . . . .
H7A H 0.0418(14) -0.136(3) 0.7682(10) 0.026 Uiso 1 1 d . U . . .
H7B H 0.1000(15) 0.074(3) 0.7821(11) 0.026 Uiso 1 1 d . U . . .
C8 C 0.36156(10) 0.0756(2) 0.98265(7) 0.0184(3) Uani 1 1 d . . . . .
C9 C 0.37523(12) -0.0106(2) 1.05094(8) 0.0233(3) Uani 1 1 d . . . . .
H9 H 0.3591(14) -0.150(3) 1.0545(10) 0.028 Uiso 1 1 d . U . . .
C10 C 0.41026(12) 0.1041(3) 1.11269(8) 0.0258(3) Uani 1 1 d . . . . .
H10 H 0.4214(16) 0.047(3) 1.1579(13) 0.031 Uiso 1 1 d . U . . .
C11 C 0.43197(10) 0.3080(3) 1.10559(8) 0.0222(3) Uani 1 1 d . . . . .
C12 C 0.41780(12) 0.3984(3) 1.03905(8) 0.0254(3) Uani 1 1 d . . . . .
H12 H 0.4306(16) 0.534(3) 1.0333(12) 0.030 Uiso 1 1 d . U . . .
C13 C 0.38273(12) 0.2815(2) 0.97774(8) 0.0240(3) Uani 1 1 d . . . . .
H13 H 0.3733(14) 0.345(3) 0.9316(11) 0.029 Uiso 1 1 d . U . . .
C14 C 0.22507(10) -0.0662(2) 0.71531(7) 0.0179(2) Uani 1 1 d . . . . .
C15 C 0.20838(13) -0.2213(2) 0.66412(8) 0.0248(3) Uani 1 1 d . . . . .
H15 H 0.2187(15) -0.360(3) 0.6790(11) 0.030 Uiso 1 1 d . U . . .
C16 C 0.17499(14) -0.1764(3) 0.59169(8) 0.0302(4) Uani 1 1 d . . . . .
H16 H 0.1623(16) -0.279(3) 0.5599(12) 0.036 Uiso 1 1 d . U . . .
C17 C 0.15954(13) 0.0242(3) 0.56853(8) 0.0267(3) Uani 1 1 d . . . . .
H17 H 0.1384(16) 0.057(3) 0.5194(12) 0.032 Uiso 1 1 d . U . . .
C18 C 0.17854(12) 0.1803(2) 0.61896(8) 0.0239(3) Uani 1 1 d . . . . .
H18 H 0.1672(14) 0.321(3) 0.6031(11) 0.029 Uiso 1 1 d . U . . .
C19 C 0.21089(11) 0.1359(2) 0.69169(8) 0.0212(3) Uani 1 1 d . . . . .
H19 H 0.2221(14) 0.249(3) 0.7240(10) 0.025 Uiso 1 1 d . U . . .
C20 C 0.15430(14) -0.4220(3) 0.82484(10) 0.0308(3) Uani 1 1 d . . . . .
H20A H 0.0835(19) -0.459(4) 0.8557(14) 0.046 Uiso 1 1 d . U . . .
H20B H 0.227(2) -0.511(3) 0.8548(15) 0.046 Uiso 1 1 d . U . . .
H20C H 0.1288(19) -0.463(3) 0.7599(14) 0.046 Uiso 1 1 d . U . . .

loop_
_atom_site_aniso_label
_atom_site_aniso_U_11
_atom_site_aniso_U_22
_atom_site_aniso_U_33
_atom_site_aniso_U_23
_atom_site_aniso_U_13
_atom_site_aniso_U_12
Br1 0.02810(9) 0.04454(11) 0.01916(8) -0.01126(6) 0.00166(6) -0.00582(7)
N1 0.0188(5) 0.0148(5) 0.0146(5) 0.0005(4) 0.0020(4) 0.0013(4)
C1 0.0222(6) 0.0146(6) 0.0140(5) 0.0007(4) 0.0031(4) -0.0002(5)
C2 0.0195(6) 0.0175(6) 0.0156(6) 0.0002(5) 0.0009(5) 0.0024(5)
C3 0.0183(6) 0.0221(6) 0.0165(6) -0.0013(5) 0.0037(5) -0.0012(5)
C4 0.0184(6) 0.0173(6) 0.0169(6) -0.0012(5) 0.0037(4) 0.0023(5)
C5 0.0226(6) 0.0200(6) 0.0168(6) -0.0008(5) 0.0065(5) 0.0010(5)
C6 0.0206(6) 0.0289(8) 0.0205(6) 0.0003(5) 0.0063(5) 0.0028(5)
C7 0.0203(6) 0.0253(7) 0.0184(6) 0.0017(5) 0.0034(5) 0.0059(5)
C8 0.0168(6) 0.0220(7) 0.0152(6) -0.0006(5) 0.0013(4) 0.0018(5)
C9 0.0272(7) 0.0232(7) 0.0174(6) 0.0025(5) 0.0008(5) 0.0003(5)
C10 0.0269(7) 0.0331(8) 0.0151(6) 0.0015(6) 0.0005(5) 0.0009(6)
C11 0.0174(6) 0.0313(8) 0.0167(6) -0.0051(5) 0.0016(5) 0.0008(5)
C12 0.0305(8) 0.0238(7) 0.0201(7) -0.0025(5) 0.0025(6) -0.0045(6)
C13 0.0298(7) 0.0245(7) 0.0161(6) 0.0001(5) 0.0019(5) -0.0023(6)
C14 0.0201(6) 0.0184(6) 0.0155(6) -0.0015(4) 0.0048(5) 0.0003(5)
C15 0.0383(8) 0.0182(7) 0.0197(6) -0.0022(5) 0.0109(6) 0.0005(6)
C16 0.0498(10) 0.0247(8) 0.0174(7) -0.0064(6) 0.0105(7) -0.0060(7)
C17 0.0341(8) 0.0311(8) 0.0153(6) 0.0001(6) 0.0067(6) -0.0038(6)
C18 0.0305(8) 0.0233(7) 0.0186(6) 0.0024(5) 0.0069(5) 0.0017(6)
C19 0.0279(7) 0.0183(7) 0.0174(6) -0.0013(5) 0.0053(5) 0.0006(5)
C20 0.0401(9) 0.0207(7) 0.0293(8) -0.0019(6) 0.0031(7) -0.0042(6)

loop_
_atom_type_symbol
_atom_type_description
_atom_type_scat_dispersion_real
_atom_type_scat_dispersion_imag
_atom_type_scat_source
C C 0.0033 0.0016 'International Tables Vol C Tables 4.2.6.8 and 6.1.1.4'
H H 0.0000 0.0000 'International Tables Vol C Tables 4.2.6.8 and 6.1.1.4'
N N 0.0061 0.0033 'International Tables Vol C Tables 4.2.6.8 and 6.1.1.4'
Br Br -0.2901 2.4595 'International Tables Vol C Tables 4.2.6.8 and 6.1.1.4'

loop_
_geom_angle_atom_site_label_1
_geom_angle_atom_site_label_2
_geom_angle_atom_site_label_3
_geom_angle
_geom_angle_site_symmetry_1
_geom_angle_site_symmetry_3
C7 N1 C1 105.78(10) . .
C7 N1 C4 113.32(11) . .
C1 N1 C4 105.64(10) . .
C7 N1 C20 111.14(12) . .
C1 N1 C20 109.72(11) . .
C4 N1 C20 110.92(11) . .
C5 C1 N1 105.39(11) . .
C5 C1 C2 116.01(12) . .
N1 C1 C2 105.46(11) . .
C5 C1 H1 110.7(12) . .
N1 C1 H1 105.4(12) . .
C2 C1 H1 112.9(11) . .
C8 C2 C3 118.17(12) . .
C8 C2 C1 112.65(12) . .
C3 C2 C1 102.16(11) . .
C8 C2 H2 107.4(11) . .
C3 C2 H2 108.2(11) . .
C1 C2 H2 107.8(11) . .
C4 C3 C2 101.82(11) . .
C4 C3 H3A 111.2(11) . .
C2 C3 H3A 109.2(11) . .
C4 C3 H3B 112.2(12) . .
C2 C3 H3B 114.6(12) . .
H3A C3 H3B 107.8(16) . .
C14 C4 C3 117.47(12) . .
C14 C4 N1 114.23(11) . .
C3 C4 N1 103.93(10) . .
C14 C4 H4 110.1(11) . .
C3 C4 H4 105.1(11) . .
N1 C4 H4 104.8(11) . .
C6 C5 C1 103.02(12) . .
C6 C5 H5A 111.6(11) . .
C1 C5 H5A 109.7(12) . .
C6 C5 H5B 119.0(12) . .
C1 C5 H5B 109.3(12) . .
H5A C5 H5B 104.2(16) . .
C7 C6 C5 101.42(12) . .
C7 C6 H6A 109.8(12) . .
C5 C6 H6A 110.9(11) . .
C7 C6 H6B 112.1(13) . .
C5 C6 H6B 114.3(13) . .
H6A C6 H6B 108.2(18) . .
N1 C7 C6 104.68(11) . .
N1 C7 H7A 106.9(12) . .
C6 C7 H7A 117.7(12) . .
N1 C7 H7B 109.9(12) . .
C6 C7 H7B 108.6(12) . .
H7A C7 H7B 108.8(17) . .
C13 C8 C9 118.07(13) . .
C13 C8 C2 122.47(13) . .
C9 C8 C2 119.45(13) . .
C10 C9 C8 121.58(15) . .
C10 C9 H9 120.1(12) . .
C8 C9 H9 118.3(12) . .
C11 C10 C9 118.65(14) . .
C11 C10 H10 119.4(14) . .
C9 C10 H10 121.9(14) . .
C12 C11 C10 121.17(14) . .
C12 C11 Br1 118.44(12) . .
C10 C11 Br1 120.39(11) . .
C11 C12 C13 119.47(15) . .
C11 C12 H12 122.4(14) . .
C13 C12 H12 118.1(14) . .
C8 C13 C12 121.03(14) . .
C8 C13 H13 119.7(13) . .
C12 C13 H13 119.3(13) . .
C15 C14 C19 118.28(13) . .
C15 C14 C4 118.94(13) . .
C19 C14 C4 122.76(12) . .
C16 C15 C14 120.78(15) . .
C16 C15 H15 119.6(13) . .
C14 C15 H15 119.6(13) . .
C17 C16 C15 120.76(15) . .
C17 C16 H16 120.0(14) . .
C15 C16 H16 119.3(14) . .
C16 C17 C18 118.90(14) . .
C16 C17 H17 121.5(13) . .
C18 C17 H17 119.6(13) . .
C17 C18 C19 120.53(15) . .
C17 C18 H18 119.2(12) . .
C19 C18 H18 120.2(12) . .
C18 C19 C14 120.70(14) . .
C18 C19 H19 117.0(12) . .
C14 C19 H19 122.3(12) . .
N1 C20 H20A 108.0(11) . .
N1 C20 H20B 108.0(12) . .
H20A C20 H20B 110.5(17) . .
N1 C20 H20C 107.0(11) . .
H20A C20 H20C 110.2(17) . .
H20B C20 H20C 112.9(17) . .

loop_
_geom_bond_atom_site_label_1
_geom_bond_atom_site_label_2
_geom_bond_distance
_geom_bond_site_symmetry_2
Br1 C11 1.9030(15) .
N1 C7 1.5134(18) .
N1 C1 1.5365(17) .
N1 C4 1.5439(18) .
N1 C20 1.622(2) .
C1 C5 1.528(2) .
C1 C2 1.540(2) .
C1 H1 0.912(19) .
C2 C8 1.5114(19) .
C2 C3 1.530(2) .
C2 H2 0.978(19) .
C3 C4 1.523(2) .
C3 H3A 0.96(2) .
C3 H3B 0.96(2) .
C4 C14 1.5127(19) .
C4 H4 0.954(19) .
C5 C6 1.526(2) .
C5 H5A 0.95(2) .
C5 H5B 0.94(2) .
C6 C7 1.518(2) .
C6 H6A 1.00(2) .
C6 H6B 0.93(2) .
C7 H7A 0.96(2) .
C7 H7B 1.00(2) .
C8 C13 1.388(2) .
C8 C9 1.397(2) .
C9 C10 1.391(2) .
C9 H9 0.95(2) .
C10 C11 1.383(2) .
C10 H10 0.92(2) .
C11 C12 1.377(2) .
C12 C13 1.393(2) .
C12 H12 0.92(2) .
C13 H13 0.96(2) .
C14 C15 1.393(2) .
C14 C19 1.398(2) .
C15 C16 1.389(2) .
C15 H15 0.95(2) .
C16 C17 1.387(2) .
C16 H16 0.90(2) .
C17 C18 1.389(2) .
C17 H17 0.94(2) .
C18 C19 1.393(2) .
C18 H18 0.97(2) .
C19 H19 0.96(2) .
C20 H20A 1.29(3) .
C20 H20B 1.20(3) .
C20 H20C 1.24(3) .

loop_
_geom_torsion_atom_site_label_1
_geom_torsion_atom_site_label_2
_geom_torsion_atom_site_label_3
_geom_torsion_atom_site_label_4
_geom_torsion
_geom_torsion_site_symmetry_1
_geom_torsion_site_symmetry_2
_geom_torsion_site_symmetry_3
_geom_torsion_site_symmetry_4
C7 N1 C1 C5 -3.88(14) . . . .
C4 N1 C1 C5 116.53(11) . . . .
C20 N1 C1 C5 -123.85(13) . . . .
C7 N1 C1 C2 -127.12(12) . . . .
C4 N1 C1 C2 -6.70(13) . . . .
C20 N1 C1 C2 112.92(13) . . . .
C5 C1 C2 C8 43.64(16) . . . .
N1 C1 C2 C8 159.83(11) . . . .
C5 C1 C2 C3 -84.18(14) . . . .
N1 C1 C2 C3 32.01(13) . . . .
C8 C2 C3 C4 -169.48(12) . . . .
C1 C2 C3 C4 -45.28(13) . . . .
C2 C3 C4 C14 168.61(12) . . . .
C2 C3 C4 N1 41.34(13) . . . .
C7 N1 C4 C14 -35.26(16) . . . .
C1 N1 C4 C14 -150.62(11) . . . .
C20 N1 C4 C14 90.55(14) . . . .
C7 N1 C4 C3 94.00(13) . . . .
C1 N1 C4 C3 -21.36(13) . . . .
C20 N1 C4 C3 -140.19(12) . . . .
N1 C1 C5 C6 29.22(14) . . . .
C2 C1 C5 C6 145.45(12) . . . .
C1 C5 C6 C7 -43.24(14) . . . .
C1 N1 C7 C6 -23.22(15) . . . .
C4 N1 C7 C6 -138.49(12) . . . .
C20 N1 C7 C6 95.81(14) . . . .
C5 C6 C7 N1 41.23(15) . . . .
C3 C2 C8 C13 8.6(2) . . . .
C1 C2 C8 C13 -110.27(16) . . . .
C3 C2 C8 C9 -172.65(13) . . . .
C1 C2 C8 C9 68.52(17) . . . .
C13 C8 C9 C10 -0.9(2) . . . .
C2 C8 C9 C10 -179.69(14) . . . .
C8 C9 C10 C11 -0.1(2) . . . .
C9 C10 C11 C12 1.2(2) . . . .
C9 C10 C11 Br1 -178.51(12) . . . .
C10 C11 C12 C13 -1.2(2) . . . .
Br1 C11 C12 C13 178.47(12) . . . .
C9 C8 C13 C12 0.8(2) . . . .
C2 C8 C13 C12 179.61(14) . . . .
C11 C12 C13 C8 0.2(2) . . . .
C3 C4 C14 C15 152.83(14) . . . .
N1 C4 C14 C15 -85.05(16) . . . .
C3 C4 C14 C19 -25.5(2) . . . .
N1 C4 C14 C19 96.58(16) . . . .
C19 C14 C15 C16 -2.4(2) . . . .
C4 C14 C15 C16 179.21(15) . . . .
C14 C15 C16 C17 1.4(3) . . . .
C15 C16 C17 C18 0.4(3) . . . .
C16 C17 C18 C19 -1.1(3) . . . .
C17 C18 C19 C14 0.2(2) . . . .
C15 C14 C19 C18 1.6(2) . . . .
C4 C14 C19 C18 179.95(14) . . . .
